data_4337276
loop_
_publ_author_name
'Hutchings, Amy-Jayne'
'Habib, Fatemah'
'Holmberg, Rebecca J.'
'Korobkov, Ilia'
'Murugesu, Muralee'

_publ_section_title
;
 Structural rearrangement through lanthanide contraction in dinuclear
 complexes.
;
_journal_issue 4
_journal_name_full 'Inorganic chemistry'
_journal_page_first 2102
_journal_page_last 2112
_journal_paper_doi 10.1021/ic402682r
_journal_volume 53
_journal_year 2014
_chemical_formula_sum 'C19 H21 N4 O5 S2 Yb'
_chemical_formula_weight 622.56
_chemical_name_systematic
; 
 ? 
;
_space_group_IT_number 2
_symmetry_cell_setting triclinic
_symmetry_space_group_name_Hall '-P 1'
_symmetry_space_group_name_H-M 'P -1'
_atom_sites_solution_hydrogens geom
_atom_sites_solution_primary direct
_atom_sites_solution_secondary difmap
_audit_creation_method SHELXL-97
_cell_angle_alpha 97.2840(10)
_cell_angle_beta 94.6080(10)
_cell_angle_gamma 102.8900(10)
_cell_formula_units_Z 2
_cell_length_a 9.7648(2)
_cell_length_b 10.3240(2)
_cell_length_c 11.8846(2)
_cell_measurement_reflns_used 9941
_cell_measurement_temperature 200(2)
_cell_measurement_theta_max 28.45
_cell_measurement_theta_min 2.48
_cell_volume 1151.16(4)
_computing_cell_refinement 'APEX II, Bruker (2009)'
_computing_data_collection 'APEX II, Bruker (2009)'
_computing_data_reduction 'XPREP, Bruker (2009)'
_computing_molecular_graphics 'SHELXTL, Bruker (2004)'
_computing_publication_material 'SHELXTL, Bruker (2004)'
_computing_structure_refinement 'SHELXL-97 (Sheldrick, 2008)'
_computing_structure_solution 'SHELXS-97 (Sheldrick, 2008)'
_diffrn_ambient_temperature 200(2)
_diffrn_measured_fraction_theta_full 0.972
_diffrn_measured_fraction_theta_max 0.972
_diffrn_measurement_device_type 'Bruker APEX-II CCD'
_diffrn_measurement_method '\f and \w scans'
_diffrn_radiation_monochromator graphite
_diffrn_radiation_source 'fine-focus sealed tube'
_diffrn_radiation_type MoK\a
_diffrn_radiation_wavelength 0.71073
_diffrn_reflns_av_R_equivalents 0.0112
_diffrn_reflns_av_sigmaI/netI 0.0150
_diffrn_reflns_limit_h_max 13
_diffrn_reflns_limit_h_min -13
_diffrn_reflns_limit_k_max 13
_diffrn_reflns_limit_k_min -13
_diffrn_reflns_limit_l_max 15
_diffrn_reflns_limit_l_min -15
_diffrn_reflns_number 11608
_diffrn_reflns_theta_full 28.45
_diffrn_reflns_theta_max 28.45
_diffrn_reflns_theta_min 1.74
_exptl_absorpt_coefficient_mu 4.280
_exptl_absorpt_correction_T_max 0.6993
_exptl_absorpt_correction_T_min 0.5856
_exptl_absorpt_correction_type multi-scan
_exptl_absorpt_process_details 'SADABS, Bruker (2003)'
_exptl_crystal_colour colourless
_exptl_crystal_density_diffrn 1.796
_exptl_crystal_density_meas ?
_exptl_crystal_density_method 'not measured'
_exptl_crystal_description block
_exptl_crystal_F_000 610
_exptl_crystal_size_max 0.14
_exptl_crystal_size_mid 0.12
_exptl_crystal_size_min 0.09
_refine_diff_density_max 0.804
_refine_diff_density_min -0.477
_refine_diff_density_rms 0.069
_refine_ls_extinction_method none
_refine_ls_goodness_of_fit_ref 1.032
_refine_ls_hydrogen_treatment constr
_refine_ls_matrix_type full
_refine_ls_number_parameters 280
_refine_ls_number_reflns 5642
_refine_ls_number_restraints 0
_refine_ls_restrained_S_all 1.032
_refine_ls_R_factor_all 0.0151
_refine_ls_R_factor_gt 0.0143
_refine_ls_shift/su_max 0.002
_refine_ls_shift/su_mean 0.000
_refine_ls_structure_factor_coef Fsqd
_refine_ls_weighting_details 'calc w=1/[\s^2^(Fo^2^)+(0.0249P)^2^+0.2604P] where P=(Fo^2^+2Fc^2^)/3'
_refine_ls_weighting_scheme calc
_refine_ls_wR_factor_gt 0.0374
_refine_ls_wR_factor_ref 0.0379
_reflns_number_gt 5434
_reflns_number_total 5642
_reflns_threshold_expression >2sigma(I)
_cod_data_source_file ic402682r_si_017.cif
_cod_data_source_block mm215
_cod_depositor_comments
;
The following automatic conversions were performed:

'_symmetry_cell_setting' value 'Triclinic' changed to 'triclinic'
according to
/usr/data/users/saulius/automatic-downloads/current/ACS/lib/dictionaries/cif_core.dic
dictionary named 'cif_core.dic' version 2.4.2 from 2011-04-26.

Automatic conversion script
Id: cif_fix_values 2281 2013-09-26 08:29:07Z andrius 

The following automatic conversions were performed:

'_exptl_crystal_density_meas' value 'n/a' was changed to '?' - the
value is perceived as not measured.

Automatic conversion script
Id: cif_fix_values 3008 2015-01-20 13:52:24Z robertas 
;
_cod_original_sg_symbol_H-M P-1
_cod_database_code 4337276

loop_
_symmetry_equiv_pos_as_xyz
'x, y, z'
'-x, -y, -z'

loop_
_atom_site_label
_atom_site_type_symbol
_atom_site_fract_x
_atom_site_fract_y
_atom_site_fract_z
_atom_site_U_iso_or_equiv
_atom_site_adp_type
_atom_site_occupancy
_atom_site_symmetry_multiplicity
_atom_site_calc_flag
_atom_site_refinement_flags
Yb1 Yb 0.673832(6) 0.580925(6) 0.577384(5) 0.01967(3) Uani 1 1 d .
N1 N 0.71615(15) 0.48118(15) 0.75107(12) 0.0231(3) Uani 1 1 d .
N2 N 0.81800(16) 0.56740(15) 0.83176(12) 0.0262(3) Uani 1 1 d .
H2A H 0.8316 0.5514 0.9023 0.031 Uiso 1 1 calc R
N4 N 0.55023(17) 0.66308(17) 0.72190(14) 0.0314(3) Uani 1 1 d .
N3 N 0.81618(18) 0.64940(18) 0.43599(14) 0.0342(3) Uani 1 1 d .
O1 O 0.49769(12) 0.39559(12) 0.55781(10) 0.0220(2) Uani 1 1 d .
O2 O 0.32871(14) 0.18586(13) 0.43721(11) 0.0292(3) Uani 1 1 d .
O3 O 0.87088(13) 0.69360(13) 0.69422(10) 0.0285(3) Uani 1 1 d .
O4 O 0.79182(15) 0.41077(15) 0.52891(11) 0.0331(3) Uani 1 1 d .
H5B H 0.8253 0.3735 0.5799 0.050 Uiso 1 1 calc R
O6 O 0.77193(19) 0.51591(17) 0.05229(13) 0.0456(4) Uani 1 1 d .
H6A H 0.7401 0.4377 0.0663 0.068 Uiso 1 1 calc R
S1 S 0.41745(6) 0.77001(6) 0.89831(5) 0.04014(12) Uani 1 1 d .
S2 S 1.03815(6) 0.73366(7) 0.30915(6) 0.04909(14) Uani 1 1 d .
C1 C 0.47913(17) 0.28158(16) 0.60377(14) 0.0216(3) Uani 1 1 d .
C2 C 0.38502(18) 0.16602(17) 0.54192(15) 0.0250(3) Uani 1 1 d .
C3 C 0.3516(2) 0.04590(19) 0.58420(18) 0.0344(4) Uani 1 1 d .
H3A H 0.2876 -0.0298 0.5401 0.041 Uiso 1 1 calc R
C4 C 0.4124(2) 0.0364(2) 0.69211(18) 0.0370(4) Uani 1 1 d .
H4A H 0.3890 -0.0455 0.7226 0.044 Uiso 1 1 calc R
C5 C 0.5063(2) 0.14618(19) 0.75404(16) 0.0314(4) Uani 1 1 d .
H5A H 0.5472 0.1394 0.8277 0.038 Uiso 1 1 calc R
C6 C 0.54355(18) 0.26891(17) 0.71092(14) 0.0243(3) Uani 1 1 d .
C7 C 0.2474(2) 0.0694(2) 0.36222(18) 0.0391(5) Uani 1 1 d .
H7A H 0.2134 0.0964 0.2910 0.059 Uiso 1 1 calc R
H7B H 0.1665 0.0264 0.3990 0.059 Uiso 1 1 calc R
H7C H 0.3068 0.0059 0.3455 0.059 Uiso 1 1 calc R
C8 C 0.65038(18) 0.37323(18) 0.78296(14) 0.0254(3) Uani 1 1 d .
H8A H 0.6730 0.3602 0.8593 0.030 Uiso 1 1 calc R
C9 C 0.89394(18) 0.67582(18) 0.79603(15) 0.0251(3) Uani 1 1 d .
C10 C 1.00320(18) 0.77427(18) 0.87597(15) 0.0256(3) Uani 1 1 d .
C11 C 1.1415(2) 0.8572(2) 1.05771(17) 0.0379(4) Uani 1 1 d .
H11A H 1.1669 0.8459 1.1341 0.045 Uiso 1 1 calc R
C12 C 1.2064(2) 0.9725(2) 1.01714(18) 0.0371(4) Uani 1 1 d .
H12A H 1.2754 1.0404 1.0658 0.045 Uiso 1 1 calc R
C13 C 1.1709(2) 0.9892(2) 0.90604(19) 0.0379(4) Uani 1 1 d .
H13A H 1.2158 1.0684 0.8781 0.045 Uiso 1 1 calc R
C14 C 1.0699(2) 0.8906(2) 0.83506(17) 0.0327(4) Uani 1 1 d .
H14A H 1.0459 0.9021 0.7585 0.039 Uiso 1 1 calc R
C15 C 0.49542(19) 0.70577(18) 0.79628(15) 0.0257(3) Uani 1 1 d .
C16 C 0.90783(19) 0.68501(19) 0.38359(15) 0.0282(3) Uani 1 1 d .
C17 C 0.8089(3) 0.3454(3) 0.41870(19) 0.0469(5) Uani 1 1 d .
H17A H 0.7634 0.3843 0.3592 0.070 Uiso 1 1 calc R
H17B H 0.7651 0.2492 0.4114 0.070 Uiso 1 1 calc R
H17C H 0.9098 0.3582 0.4103 0.070 Uiso 1 1 calc R
C18 C 0.6929(3) 0.6031(3) 0.1025(3) 0.0576(6) Uani 1 1 d .
H18A H 0.7538 0.6690 0.1630 0.086 Uiso 1 1 calc R
H18B H 0.6134 0.5507 0.1351 0.086 Uiso 1 1 calc R
H18C H 0.6569 0.6500 0.0442 0.086 Uiso 1 1 calc R
C30 C 1.0396(2) 0.7576(2) 0.98794(16) 0.0312(4) Uani 1 1 d .
H30A H 0.9951 0.6788 1.0165 0.037 Uiso 1 1 calc R

loop_
_atom_site_aniso_label
_atom_site_aniso_U_11
_atom_site_aniso_U_22
_atom_site_aniso_U_33
_atom_site_aniso_U_23
_atom_site_aniso_U_13
_atom_site_aniso_U_12
Yb1 0.01770(4) 0.02233(4) 0.01808(4) 0.00401(3) 0.00356(2) 0.00175(3)
N1 0.0214(6) 0.0266(7) 0.0197(6) 0.0024(5) 0.0021(5) 0.0035(5)
N2 0.0257(7) 0.0291(7) 0.0203(6) 0.0046(6) -0.0010(5) -0.0001(6)
N4 0.0338(8) 0.0324(8) 0.0308(8) 0.0065(6) 0.0115(6) 0.0096(7)
N3 0.0294(8) 0.0429(9) 0.0337(8) 0.0142(7) 0.0121(6) 0.0080(7)
O1 0.0219(5) 0.0209(5) 0.0227(5) 0.0057(4) 0.0020(4) 0.0024(4)
O2 0.0357(7) 0.0222(6) 0.0242(6) 0.0015(5) -0.0023(5) -0.0016(5)
O3 0.0246(6) 0.0343(7) 0.0233(6) 0.0066(5) 0.0016(5) -0.0010(5)
O4 0.0356(7) 0.0407(8) 0.0279(6) 0.0052(6) 0.0089(5) 0.0172(6)
O6 0.0576(10) 0.0409(8) 0.0351(8) 0.0077(6) 0.0149(7) 0.0001(7)
S1 0.0521(3) 0.0369(3) 0.0366(3) 0.0047(2) 0.0227(2) 0.0157(2)
S2 0.0376(3) 0.0668(4) 0.0512(3) 0.0318(3) 0.0232(2) 0.0103(3)
C1 0.0214(7) 0.0207(7) 0.0229(7) 0.0044(6) 0.0054(6) 0.0039(6)
C2 0.0263(8) 0.0222(8) 0.0252(8) 0.0048(6) 0.0025(6) 0.0028(6)
C3 0.0382(10) 0.0221(8) 0.0377(10) 0.0052(7) -0.0005(8) -0.0028(7)
C4 0.0435(11) 0.0249(9) 0.0410(11) 0.0141(8) 0.0016(9) 0.0004(8)
C5 0.0350(9) 0.0289(9) 0.0302(9) 0.0109(7) 0.0017(7) 0.0042(8)
C6 0.0234(8) 0.0241(8) 0.0250(8) 0.0052(6) 0.0038(6) 0.0035(6)
C7 0.0483(12) 0.0260(9) 0.0354(10) -0.0047(8) -0.0082(9) 0.0023(8)
C8 0.0264(8) 0.0273(8) 0.0224(7) 0.0062(6) 0.0015(6) 0.0051(7)
C9 0.0204(7) 0.0285(8) 0.0256(8) 0.0036(7) 0.0032(6) 0.0043(6)
C10 0.0205(7) 0.0286(8) 0.0258(8) 0.0009(7) 0.0027(6) 0.0040(6)
C11 0.0301(9) 0.0499(12) 0.0264(9) 0.0001(8) 0.0011(7) -0.0019(9)
C12 0.0282(9) 0.0379(10) 0.0363(10) -0.0084(8) 0.0045(7) -0.0031(8)
C13 0.0341(10) 0.0288(10) 0.0463(11) 0.0041(8) 0.0064(8) -0.0018(8)
C14 0.0318(9) 0.0312(9) 0.0315(9) 0.0052(7) 0.0011(7) 0.0004(8)
C15 0.0266(8) 0.0246(8) 0.0270(8) 0.0075(7) 0.0049(6) 0.0055(7)
C16 0.0266(8) 0.0323(9) 0.0281(8) 0.0106(7) 0.0059(7) 0.0075(7)
C17 0.0648(15) 0.0449(12) 0.0331(10) -0.0050(9) 0.0074(10) 0.0229(11)
C18 0.0568(15) 0.0561(15) 0.0599(15) 0.0066(13) 0.0148(12) 0.0113(13)
C30 0.0266(8) 0.0358(10) 0.0269(8) 0.0045(7) 0.0031(7) -0.0016(7)

loop_
_atom_type_symbol
_atom_type_description
_atom_type_scat_dispersion_real
_atom_type_scat_dispersion_imag
_atom_type_scat_source
C C 0.0033 0.0016 'International Tables Vol C Tables 4.2.6.8 and 6.1.1.4'
H H 0.0000 0.0000 'International Tables Vol C Tables 4.2.6.8 and 6.1.1.4'
N N 0.0061 0.0033 'International Tables Vol C Tables 4.2.6.8 and 6.1.1.4'
O O 0.0106 0.0060 'International Tables Vol C Tables 4.2.6.8 and 6.1.1.4'
S S 0.1246 0.1234 'International Tables Vol C Tables 4.2.6.8 and 6.1.1.4'
Yb Yb -0.3850 5.5486 'International Tables Vol C Tables 4.2.6.8 and 6.1.1.4'

loop_
_geom_angle_atom_site_label_1
_geom_angle_atom_site_label_2
_geom_angle_atom_site_label_3
_geom_angle
_geom_angle_site_symmetry_1
_geom_angle_site_symmetry_3
O1 Yb1 O3 141.69(4) . .
O1 Yb1 O1 72.72(5) . 2_666
O3 Yb1 O1 143.80(5) . 2_666
O1 Yb1 N3 125.89(5) . .
O3 Yb1 N3 82.14(5) . .
O1 Yb1 N3 80.59(5) 2_666 .
O1 Yb1 O4 78.13(5) . .
O3 Yb1 O4 88.03(5) . .
O1 Yb1 O4 116.62(4) 2_666 .
N3 Yb1 O4 73.21(5) . .
O1 Yb1 N4 84.34(5) . .
O3 Yb1 N4 85.01(5) . .
O1 Yb1 N4 89.53(5) 2_666 .
N3 Yb1 N4 142.25(6) . .
O4 Yb1 N4 141.66(5) . .
O1 Yb1 O2 131.21(4) . 2_666
O3 Yb1 O2 78.37(5) . 2_666
O1 Yb1 O2 66.12(4) 2_666 2_666
N3 Yb1 O2 72.08(5) . 2_666
O4 Yb1 O2 144.06(5) . 2_666
N4 Yb1 O2 70.62(5) . 2_666
O1 Yb1 N1 76.15(4) . .
O3 Yb1 N1 65.62(5) . .
O1 Yb1 N1 144.29(4) 2_666 .
N3 Yb1 N1 133.06(5) . .
O4 Yb1 N1 72.54(5) . .
N4 Yb1 N1 70.25(5) . .
O2 Yb1 N1 128.13(4) 2_666 .
O1 Yb1 C9 122.91(4) . .
O3 Yb1 C9 19.57(5) . .
O1 Yb1 C9 154.94(4) 2_666 .
N3 Yb1 C9 100.60(5) . .
O4 Yb1 C9 87.21(5) . .
N4 Yb1 C9 74.14(5) . .
O2 Yb1 C9 90.23(4) 2_666 .
N1 Yb1 C9 46.92(5) . .
O1 Yb1 C1 94.39(4) . 2_666
O3 Yb1 C1 122.46(5) . 2_666
O1 Yb1 C1 21.69(4) 2_666 2_666
N3 Yb1 C1 67.28(5) . 2_666
O4 Yb1 C1 124.06(4) . 2_666
N4 Yb1 C1 90.82(5) . 2_666
O2 Yb1 C1 46.86(4) 2_666 2_666
N1 Yb1 C1 159.36(4) . 2_666
C9 Yb1 C1 136.96(4) . 2_666
O1 Yb1 Yb1 36.90(3) . 2_666
O3 Yb1 Yb1 171.25(3) . 2_666
O1 Yb1 Yb1 35.82(3) 2_666 2_666
N3 Yb1 Yb1 104.86(4) . 2_666
O4 Yb1 Yb1 98.96(4) . 2_666
N4 Yb1 Yb1 86.24(4) . 2_666
O2 Yb1 Yb1 98.58(3) 2_666 2_666
N1 Yb1 Yb1 111.34(3) . 2_666
C9 Yb1 Yb1 154.51(3) . 2_666
C1 Yb1 Yb1 57.49(3) 2_666 2_666
C8 N1 N2 116.10(14) . .
C8 N1 Yb1 130.81(11) . .
N2 N1 Yb1 112.54(10) . .
C9 N2 N1 116.17(14) . .
C15 N4 Yb1 176.76(15) . .
C16 N3 Yb1 166.19(15) . .
C1 O1 Yb1 133.68(10) . .
C1 O1 Yb1 118.98(10) . 2_666
Yb1 O1 Yb1 107.29(5) . 2_666
C2 O2 C7 117.18(15) . .
C2 O2 Yb1 114.48(10) . 2_666
C7 O2 Yb1 126.18(11) . 2_666
C9 O3 Yb1 123.22(12) . .
C17 O4 Yb1 129.89(13) . .
O1 C1 C2 117.80(14) . .
O1 C1 C6 125.04(15) . .
C2 C1 C6 117.13(15) . .
O1 C1 Yb1 39.33(7) . 2_666
C2 C1 Yb1 80.82(10) . 2_666
C6 C1 Yb1 156.82(12) . 2_666
C3 C2 O2 123.79(16) . .
C3 C2 C1 122.59(16) . .
O2 C2 C1 113.61(15) . .
C2 C3 C4 119.54(18) . .
C5 C4 C3 119.51(18) . .
C4 C5 C6 121.55(17) . .
C5 C6 C1 119.59(16) . .
C5 C6 C8 115.28(15) . .
C1 C6 C8 125.12(16) . .
N1 C8 C6 124.63(16) . .
O3 C9 N2 119.41(16) . .
O3 C9 C10 120.46(17) . .
N2 C9 C10 120.13(16) . .
O3 C9 Yb1 37.21(8) . .
N2 C9 Yb1 83.28(10) . .
C10 C9 Yb1 154.87(12) . .
C30 C10 C14 119.62(17) . .
C30 C10 C9 123.60(17) . .
C14 C10 C9 116.77(16) . .
C12 C11 C30 120.66(19) . .
C11 C12 C13 120.00(18) . .
C12 C13 C14 120.1(2) . .
C13 C14 C10 120.10(18) . .
N4 C15 S1 177.97(17) . .
N3 C16 S2 179.30(18) . .
C11 C30 C10 119.52(19) . .

loop_
_geom_bond_atom_site_label_1
_geom_bond_atom_site_label_2
_geom_bond_distance
_geom_bond_site_symmetry_2
Yb1 O1 2.2423(12) .
Yb1 O3 2.2685(12) .
Yb1 O1 2.3007(11) 2_666
Yb1 N3 2.3439(16) .
Yb1 O4 2.3448(13) .
Yb1 N4 2.3551(15) .
Yb1 O2 2.4413(13) 2_666
Yb1 N1 2.4665(14) .
Yb1 C9 3.1384(17) .
Yb1 C1 3.1758(16) 2_666
Yb1 Yb1 3.65883(14) 2_666
N1 C8 1.275(2) .
N1 N2 1.392(2) .
N2 C9 1.336(2) .
N4 C15 1.159(2) .
N3 C16 1.151(2) .
O1 C1 1.342(2) .
O1 Yb1 2.3007(11) 2_666
O2 C2 1.378(2) .
O2 C7 1.435(2) .
O2 Yb1 2.4413(13) 2_666
O3 C9 1.257(2) .
O4 C17 1.435(2) .
O6 C18 1.418(3) .
S1 C15 1.6309(18) .
S2 C16 1.6317(19) .
C1 C2 1.410(2) .
C1 C6 1.409(2) .
C1 Yb1 3.1758(16) 2_666
C2 C3 1.379(3) .
C3 C4 1.394(3) .
C4 C5 1.373(3) .
C5 C6 1.410(3) .
C6 C8 1.450(2) .
C9 C10 1.477(2) .
C10 C30 1.391(3) .
C10 C14 1.397(3) .
C11 C12 1.382(3) .
C11 C30 1.389(3) .
C12 C13 1.380(3) .
C13 C14 1.386(3) .

loop_
_geom_torsion_atom_site_label_1
_geom_torsion_atom_site_label_2
_geom_torsion_atom_site_label_3
_geom_torsion_atom_site_label_4
_geom_torsion
_geom_torsion_site_symmetry_1
_geom_torsion_site_symmetry_4
O1 Yb1 N1 C8 2.00(15) . .
O3 Yb1 N1 C8 -175.59(17) . .
O1 Yb1 N1 C8 31.87(19) 2_666 .
N3 Yb1 N1 C8 -124.58(16) . .
O4 Yb1 N1 C8 -79.69(16) . .
N4 Yb1 N1 C8 90.90(16) . .
O2 Yb1 N1 C8 133.99(15) 2_666 .
C9 Yb1 N1 C8 177.36(18) . .
C1 Yb1 N1 C8 66.5(2) 2_666 .
Yb1 Yb1 N1 C8 13.32(16) 2_666 .
O1 Yb1 N1 N2 -169.04(11) . .
O3 Yb1 N1 N2 13.36(10) . .
O1 Yb1 N1 N2 -139.18(10) 2_666 .
N3 Yb1 N1 N2 64.37(13) . .
O4 Yb1 N1 N2 109.27(11) . .
N4 Yb1 N1 N2 -80.15(11) . .
O2 Yb1 N1 N2 -37.05(13) 2_666 .
C9 Yb1 N1 N2 6.31(9) . .
C1 Yb1 N1 N2 -104.58(15) 2_666 .
Yb1 Yb1 N1 N2 -157.73(9) 2_666 .
C8 N1 N2 C9 175.40(15) . .
Yb1 N1 N2 C9 -12.14(18) . .
O1 Yb1 N4 C15 135(3) . .
O3 Yb1 N4 C15 -8(3) . .
O1 Yb1 N4 C15 -152(3) 2_666 .
N3 Yb1 N4 C15 -78(3) . .
O4 Yb1 N4 C15 73(3) . .
O2 Yb1 N4 C15 -87(3) 2_666 .
N1 Yb1 N4 C15 58(3) . .
C9 Yb1 N4 C15 9(3) . .
C1 Yb1 N4 C15 -130(3) 2_666 .
Yb1 Yb1 N4 C15 172(3) 2_666 .
O1 Yb1 N3 C16 -129.2(7) . .
O3 Yb1 N3 C16 22.2(7) . .
O1 Yb1 N3 C16 170.3(7) 2_666 .
O4 Yb1 N3 C16 -68.1(7) . .
N4 Yb1 N3 C16 93.5(7) . .
O2 Yb1 N3 C16 102.5(7) 2_666 .
N1 Yb1 N3 C16 -23.4(7) . .
C9 Yb1 N3 C16 15.7(7) . .
C1 Yb1 N3 C16 152.4(7) 2_666 .
Yb1 Yb1 N3 C16 -163.1(7) 2_666 .
O3 Yb1 O1 C1 -17.06(17) . .
O1 Yb1 O1 C1 177.13(17) 2_666 .
N3 Yb1 O1 C1 113.01(14) . .
O4 Yb1 O1 C1 54.11(14) . .
N4 Yb1 O1 C1 -91.60(14) . .
O2 Yb1 O1 C1 -149.60(13) 2_666 .
N1 Yb1 O1 C1 -20.59(14) . .
C9 Yb1 O1 C1 -24.63(15) . .
C1 Yb1 O1 C1 178.01(12) 2_666 .
Yb1 Yb1 O1 C1 177.13(17) 2_666 .
O3 Yb1 O1 Yb1 165.81(5) . 2_666
O1 Yb1 O1 Yb1 0.0 2_666 2_666
N3 Yb1 O1 Yb1 -64.12(7) . 2_666
O4 Yb1 O1 Yb1 -123.02(6) . 2_666
N4 Yb1 O1 Yb1 91.27(6) . 2_666
O2 Yb1 O1 Yb1 33.27(7) 2_666 2_666
N1 Yb1 O1 Yb1 162.28(6) . 2_666
C9 Yb1 O1 Yb1 158.24(4) . 2_666
C1 Yb1 O1 Yb1 0.88(5) 2_666 2_666
O1 Yb1 O3 C9 -19.29(17) . .
O1 Yb1 O3 C9 137.36(13) 2_666 .
N3 Yb1 O3 C9 -160.54(14) . .
O4 Yb1 O3 C9 -87.23(14) . .
N4 Yb1 O3 C9 55.03(14) . .
O2 Yb1 O3 C9 126.24(14) 2_666 .
N1 Yb1 O3 C9 -15.52(13) . .
C1 Yb1 O3 C9 142.82(13) 2_666 .
Yb1 Yb1 O3 C9 55.9(3) 2_666 .
O1 Yb1 O4 C17 85.70(19) . .
O3 Yb1 O4 C17 -130.24(19) . .
O1 Yb1 O4 C17 22.1(2) 2_666 .
N3 Yb1 O4 C17 -47.86(19) . .
N4 Yb1 O4 C17 150.36(18) . .
O2 Yb1 O4 C17 -63.3(2) 2_666 .
N1 Yb1 O4 C17 164.7(2) . .
C9 Yb1 O4 C17 -149.81(19) . .
C1 Yb1 O4 C17 -1.6(2) 2_666 .
Yb1 Yb1 O4 C17 55.07(19) 2_666 .
Yb1 O1 C1 C2 -155.03(12) . .
Yb1 O1 C1 C2 21.84(19) 2_666 .
Yb1 O1 C1 C6 26.8(2) . .
Yb1 O1 C1 C6 -156.31(13) 2_666 .
Yb1 O1 C1 Yb1 -176.87(18) . 2_666
C7 O2 C2 C3 -9.5(3) . .
Yb1 O2 C2 C3 154.89(16) 2_666 .
C7 O2 C2 C1 171.66(16) . .
Yb1 O2 C2 C1 -24.00(18) 2_666 .
O1 C1 C2 C3 -175.96(17) . .
C6 C1 C2 C3 2.3(3) . .
Yb1 C1 C2 C3 -162.15(18) 2_666 .
O1 C1 C2 O2 2.9(2) . .
C6 C1 C2 O2 -178.76(15) . .
Yb1 C1 C2 O2 16.75(13) 2_666 .
O2 C2 C3 C4 -178.91(18) . .
C1 C2 C3 C4 -0.1(3) . .
C2 C3 C4 C5 -0.9(3) . .
C3 C4 C5 C6 -0.3(3) . .
C4 C5 C6 C1 2.6(3) . .
C4 C5 C6 C8 -176.36(19) . .
O1 C1 C6 C5 174.68(16) . .
C2 C1 C6 C5 -3.5(2) . .
Yb1 C1 C6 C5 134.4(3) 2_666 .
O1 C1 C6 C8 -6.5(3) . .
C2 C1 C6 C8 175.34(16) . .
Yb1 C1 C6 C8 -46.8(4) 2_666 .
N2 N1 C8 C6 -178.20(15) . .
Yb1 N1 C8 C6 11.0(3) . .
C5 C6 C8 N1 166.81(18) . .
C1 C6 C8 N1 -12.1(3) . .
Yb1 O3 C9 N2 15.3(2) . .
Yb1 O3 C9 C10 -164.23(11) . .
N1 N2 C9 O3 -0.4(2) . .
N1 N2 C9 C10 179.12(14) . .
N1 N2 C9 Yb1 8.84(13) . .
O1 Yb1 C9 O3 165.88(13) . .
O1 Yb1 C9 O3 -70.83(18) 2_666 .
N3 Yb1 C9 O3 19.61(15) . .
O4 Yb1 C9 O3 91.95(14) . .
N4 Yb1 C9 O3 -121.93(14) . .
O2 Yb1 C9 O3 -52.19(14) 2_666 .
N1 Yb1 C9 O3 160.50(16) . .
C1 Yb1 C9 O3 -48.35(16) 2_666 .
Yb1 Yb1 C9 O3 -162.97(11) 2_666 .
O1 Yb1 C9 N2 -0.74(12) . .
O3 Yb1 C9 N2 -166.6(2) . .
O1 Yb1 C9 N2 122.55(12) 2_666 .
N3 Yb1 C9 N2 -147.00(10) . .
O4 Yb1 C9 N2 -74.67(10) . .
N4 Yb1 C9 N2 71.45(10) . .
O2 Yb1 C9 N2 141.20(10) 2_666 .
N1 Yb1 C9 N2 -6.11(9) . .
C1 Yb1 C9 N2 145.04(9) 2_666 .
Yb1 Yb1 C9 N2 30.41(15) 2_666 .
O1 Yb1 C9 C10 -160.6(3) . .
O3 Yb1 C9 C10 33.5(2) . .
O1 Yb1 C9 C10 -37.3(3) 2_666 .
N3 Yb1 C9 C10 53.1(3) . .
O4 Yb1 C9 C10 125.4(3) . .
N4 Yb1 C9 C10 -88.4(3) . .
O2 Yb1 C9 C10 -18.7(3) 2_666 .
N1 Yb1 C9 C10 -166.0(3) . .
C1 Yb1 C9 C10 -14.9(3) 2_666 .
Yb1 Yb1 C9 C10 -129.5(2) 2_666 .
O3 C9 C10 C30 -176.46(17) . .
N2 C9 C10 C30 4.0(3) . .
Yb1 C9 C10 C30 160.8(2) . .
O3 C9 C10 C14 4.8(2) . .
N2 C9 C10 C14 -174.76(16) . .
Yb1 C9 C10 C14 -18.0(4) . .
C30 C11 C12 C13 -0.5(3) . .
C11 C12 C13 C14 0.2(3) . .
C12 C13 C14 C10 0.3(3) . .
C30 C10 C14 C13 -0.5(3) . .
C9 C10 C14 C13 178.33(17) . .
Yb1 N4 C15 S1 108(5) . .
Yb1 N3 C16 S2 75(15) . .
C12 C11 C30 C10 0.3(3) . .
C14 C10 C30 C11 0.2(3) . .
C9 C10 C30 C11 -178.52(17) . .
